data_7130531
loop_
_publ_author_name
'Zhang, Dongsheng'
'Xiong, Ming-Chen'
'Niu, Li-Ya'
'Yang, Qing-Zheng'

_publ_section_title
;
 Nano-assemblies from J&#x2011;aggregated dyes to improve the selectivity
 of H2S-activatable photosensitizer
;
_journal_name_full 'Chemical Communications'
_journal_paper_doi 10.1039/D2CC04191J
_journal_year 2022
_chemical_formula_moiety '1.5(C H2 Cl2), C42 H25 B F2 N6 O6'
_chemical_formula_sum 'C43.5 H28 B Cl3 F2 N6 O6'
_chemical_formula_weight 885.923
_chemical_name_systematic B-NO2
_space_group_crystal_system monoclinic
_space_group_IT_number 14
_space_group_name_Hall '-P 2yn'
_space_group_name_H-M_alt 'P 1 21/n 1'
_symmetry_Int_Tables_number 14
_audit_creation_date 2022-07-11
_audit_creation_method
;
Olex2 1.5-dev
(compiled 2022.05.31 svn.r152b0213 for OlexSys, GUI svn.r6444)
;
_audit_update_record
;
2022-07-22 deposited with the CCDC.	2022-08-11 downloaded from the CCDC.
;
_cell_angle_alpha 90
_cell_angle_beta 90.187(2)
_cell_angle_gamma 90
_cell_formula_units_Z 4
_cell_length_a 17.3763(3)
_cell_length_b 9.1712(2)
_cell_length_c 25.6188(5)
_cell_measurement_reflns_used 10740
_cell_measurement_temperature 100.00(10)
_cell_measurement_theta_max 75.8440
_cell_measurement_theta_min 3.4460
_cell_volume 4082.63(14)
_computing_cell_refinement 'CrysAlisPro 1.171.41.123a (Rigaku OD, 2022)'
_computing_data_collection 'CrysAlisPro 1.171.41.123a (Rigaku OD, 2022)'
_computing_data_reduction 'CrysAlisPro 1.171.41.123a (Rigaku OD, 2022)'
_computing_molecular_graphics 'Olex2 1.5-dev (Dolomanov et al., 2009)'
_computing_publication_material 'Olex2 1.5-dev (Dolomanov et al., 2009)'
_computing_structure_refinement 'olex2.refine 1.5-dev (Bourhis et al., 2015)'
_computing_structure_solution 'ShelXT (Sheldrick, 2015)'
_diffrn_ambient_temperature 100.15
_diffrn_detector_area_resol_mean 10.0000
_diffrn_detector_type HyPix
_diffrn_measured_fraction_theta_full 0.9988
_diffrn_measured_fraction_theta_max 0.9492
_diffrn_measurement_details
;
List of Runs (angles in degrees, time in seconds):

  # Type    Start    End  Width  t~exp~   \w     \q     \k     \f   Frames
#--------------------------------------------------------------------------
  1  \w     96.00 170.00   0.50    1.20    --  104.75  61.00 -60.00  148
  2  \w     98.00 168.00   0.50    1.20    --  104.75  61.00-120.00  140
  3  \w     93.00 178.00   0.50    1.20    --  104.75  17.00-140.00  170
  4  \w    105.00 177.00   0.50    1.20    --  104.75  15.00 -60.00  144
  5  \w     36.00  62.00   0.50    0.20    --   47.03  17.00-140.00   52
  6  \w   -120.00 -34.00   0.50    0.20    --  -47.03 -17.00  50.00  172
  7  \w   -124.00 -98.00   0.50    1.20    -- -102.00 -17.00  50.00   52
  8  \w    -66.00 -33.00   0.50    1.20    -- -102.00  61.00  30.00   66
  9  \w    -94.00 -30.00   0.50    1.20    -- -102.00  77.00  30.00  128
 10  \w   -103.00 -61.00   0.50    1.20    -- -102.00  77.00   0.00   84
 11  \w    -68.00 -34.00   0.50    1.20    -- -102.00  61.00   0.00   68
 12  \w   -102.00 -30.00   0.50    1.20    -- -102.00  77.00 -60.00  144
 13  \w    -68.00 -42.00   0.50    1.20    -- -102.00  61.00-150.00   52
 14  \w    -21.00   5.00   0.50    0.20    --  -47.03  17.00-140.00   52
 15  \w    -17.00  27.00   0.50    0.20    --  -47.03  19.00   0.00   88
 16  \w    -24.00   1.00   0.50    0.20    --   47.03 -17.00  50.00   50
 17  \w    -22.00  44.00   0.50    0.20    --   47.03 -37.00 -90.00  132
 18  \w     68.00  97.00   0.50    1.20    --  104.75 -94.00-120.00   58
 19  \w     36.00  62.00   0.50    1.20    --  104.75 -94.00-120.00   52
 20  \w    -25.00  28.00   0.50    0.20    --   47.03 -19.00 -30.00  106
 21  \w     80.00 105.00   0.50    1.20    --  104.75 125.00  60.00   50
 22  \w    153.00 178.00   0.50    1.20    --  104.75 125.00  60.00   50
;
_diffrn_measurement_device 'four-circle diffractometer'
_diffrn_measurement_device_type 'XtaLAB Synergy R, DW system, HyPix'
_diffrn_measurement_method '\w scans'
_diffrn_radiation_type 'Cu K\a'
_diffrn_radiation_wavelength 1.54184
_diffrn_reflns_av_R_equivalents 0.0515
_diffrn_reflns_av_unetI/netI 0.0496
_diffrn_reflns_Laue_measured_fraction_full 0.9988
_diffrn_reflns_Laue_measured_fraction_max 0.9492
_diffrn_reflns_limit_h_max 21
_diffrn_reflns_limit_h_min -20
_diffrn_reflns_limit_k_max 11
_diffrn_reflns_limit_k_min -9
_diffrn_reflns_limit_l_max 32
_diffrn_reflns_limit_l_min -32
_diffrn_reflns_number 28422
_diffrn_reflns_point_group_measured_fraction_full 0.9988
_diffrn_reflns_point_group_measured_fraction_max 0.9492
_diffrn_reflns_theta_full 67.6840
_diffrn_reflns_theta_max 76.67
_diffrn_reflns_theta_min 3.45
_exptl_absorpt_coefficient_mu 2.601
_exptl_absorpt_correction_T_max 1.00000
_exptl_absorpt_correction_T_min 0.87881
_exptl_absorpt_correction_type multi-scan
_exptl_absorpt_process_details
;
CrysAlisPro 1.171.41.123a (Rigaku Oxford Diffraction, 2022)
Empirical absorption correction using spherical harmonics,
implemented in SCALE3 ABSPACK scaling algorithm.
;
_exptl_crystal_colour 'clear light brown'
_exptl_crystal_colour_lustre clear
_exptl_crystal_colour_modifier light
_exptl_crystal_colour_primary brown
_exptl_crystal_density_diffrn 1.441
_exptl_crystal_description block
_exptl_crystal_F_000 1822.615
_exptl_crystal_preparation 1
_exptl_crystal_recrystallization_method 1
_exptl_crystal_size_max 0.1
_exptl_crystal_size_mid 0.1
_exptl_crystal_size_min 0.1
_refine_diff_density_max 0.3063
_refine_diff_density_min -0.2896
_refine_diff_density_rms 0.0655
_refine_ls_d_res_high 0.7923
_refine_ls_d_res_low 12.8093
_refine_ls_extinction_coef 0.0004
_refine_ls_extinction_expression Fc^*^=kFc[1+0.001xFc^2^\l^3^/sin(2\q)]^-1/4^
_refine_ls_goodness_of_fit_ref 1.0358
_refine_ls_hydrogen_treatment constr
_refine_ls_matrix_type full
_refine_ls_number_constraints 58
_refine_ls_number_parameters 598
_refine_ls_number_reflns 8171
_refine_ls_number_restraints 15
_refine_ls_restrained_S_all 1.0347
_refine_ls_R_factor_all 0.0622
_refine_ls_R_factor_gt 0.0479
_refine_ls_shift/su_max 0.0003
_refine_ls_shift/su_mean 0.0000
_refine_ls_structure_factor_coef Fsqd
_refine_ls_weighting_details 'w=1/[\s^2^(Fo^2^)+(0.0401P)^2^+2.3368P] where P=(Fo^2^+2Fc^2^)/3'
_refine_ls_weighting_scheme calc
_refine_ls_wR_factor_gt 0.1122
_refine_ls_wR_factor_ref 0.1199
_reflns_Friedel_coverage 0.0
_reflns_limit_h_max 18
_reflns_limit_h_min -21
_reflns_limit_k_max 11
_reflns_limit_k_min 0
_reflns_limit_l_max 32
_reflns_limit_l_min -17
_reflns_number_gt 6550
_reflns_number_total 8171
_reflns_threshold_expression I>=2u(I)
_cod_data_source_file d2cc04191j2.cif
_cod_data_source_block exp_9624_auto
_cod_database_code 7130531
_olex2_refinement_description
;
1. Fixed Uiso
 At 1.2 times of:
  All C(H) groups, All C(H,H) groups
 At 1.5 times of:
  All C(H,H,H) groups
2. Restrained distances
 Cl01-C22 \\sim Cl-C22A
 with sigma of 0.02
 Cl02-C22 \\sim Cl2-C22A
 with sigma of 0.02
 Cl01-Cl02 \\sim Cl-Cl2
 with sigma of 0.04
3. Rigid body (RIGU) restrains
 C22A, Cl, Cl2
 with sigma for 1-2 distances of 0.004 and sigma for 1-3 distances of 0.004
4. Others
 Sof(Cl)=Sof(Cl2)=Sof(C22A)=Sof(H22c)=Sof(H22d)=1-FVAR(1)
 Sof(Cl01)=Sof(Cl02)=Sof(C22)=Sof(H22a)=Sof(H22b)=FVAR(1)
 Fixed Sof: Cl00(0.5) Cl1(0.5) C3(0.5) H3a(0.5) H3b(0.5)
5.a Secondary CH2 refined with riding coordinates:
 C22(H22a,H22b), C22A(H22c,H22d), C3(H3a,H3b)
5.b Aromatic/amide H refined with riding coordinates:
 C00Q(H00Q), C00S(H00S), C00V(H00V), C00W(H00W), C00Z(H00Z), C010(H010),
 C011(H011), C013(H013), C016(H016), C017(H017), C018(H018), C019(H019),
 C01B(H01B), C01D(H01D), C01F(H01F), C01H(H01H), C01I(H01I), C01J(H01J),
 C01K(H01K), C01L(H01L), C01N(H01N), C01O(H01O)
5.c Idealised Me refined as rotating group:
 C01M(H01a,H01c,H01e)
;
_olex2_submission_special_instructions 'No special instructions were received'
_oxdiff_exptl_absorpt_empirical_details
;
Empirical correction (ABSPACK) includes:
- Absorption correction using spherical harmonics
- Frame scaling
;

loop_
_space_group_symop_id
_space_group_symop_operation_xyz
1 x,y,z
2 -x+1/2,y+1/2,-z+1/2
3 -x,-y,-z
4 x-1/2,-y-1/2,z-1/2

loop_
_atom_site_label
_atom_site_type_symbol
_atom_site_fract_x
_atom_site_fract_y
_atom_site_fract_z
_atom_site_U_iso_or_equiv
_atom_site_adp_type
_atom_site_occupancy
_atom_site_refinement_flags_posn
_atom_site_refinement_flags_adp
_atom_site_disorder_group
Cl01 Cl 0.6643(2) 0.0835(8) 0.41348(18) 0.0622(10) Uani 0.65(3) D . 1
Cl02 Cl 0.81059(19) 0.2345(9) 0.3936(2) 0.0815(13) Uani 0.65(3) D . 1
F004 F 0.68343(7) 0.67355(14) 0.67130(4) 0.0358(3) Uani 1.000000 . . .
F005 F 0.80180(7) 0.57336(14) 0.66036(5) 0.0379(3) Uani 1.000000 . . .
Cl00 Cl 0.93722(7) 0.93084(13) 0.43843(5) 0.0485(3) Uani 0.500000 . . -1
O007 O 0.79759(8) 0.91377(17) 0.66507(5) 0.0345(3) Uani 1.000000 . . .
O008 O 0.67132(8) 0.34763(16) 0.66298(5) 0.0348(3) Uani 1.000000 . . .
O009 O 1.14088(9) 1.0687(2) 0.71000(6) 0.0480(4) Uani 1.000000 . . .
O00A O 1.08944(10) 1.1354(2) 0.78313(6) 0.0486(4) Uani 1.000000 . . .
O10 O 0.45380(12) -0.09542(19) 0.77356(6) 0.0518(4) Uani 1.000000 . . .
N00C N 0.70254(9) 0.51066(19) 0.59807(6) 0.0300(4) Uani 1.000000 . . .
N00D N 0.76023(9) 0.7564(2) 0.59882(6) 0.0305(4) Uani 1.000000 . . .
N3 N 1.08510(10) 1.0848(2) 0.73872(7) 0.0380(4) Uani 1.000000 . . .
N2 N 0.43725(12) -0.0072(2) 0.73934(7) 0.0420(5) Uani 1.000000 . . .
O00G O 0.37262(11) 0.0048(2) 0.72045(8) 0.0627(5) Uani 1.000000 . . .
N00H N 0.49984(11) -0.3906(2) 0.56408(8) 0.0418(4) Uani 1.000000 . . .
N1 N 0.99623(14) 1.6277(2) 0.57762(8) 0.0481(5) Uani 1.000000 . . .
C00J C 0.67451(11) 0.3808(2) 0.61153(7) 0.0305(4) Uani 1.000000 . . .
C00K C 0.87039(11) 0.9568(2) 0.68166(7) 0.0289(4) Uani 1.000000 . . .
C00L C 0.49800(12) 0.0888(2) 0.71973(8) 0.0324(4) Uani 1.000000 . . .
C00M C 0.70392(11) 0.5142(2) 0.54322(7) 0.0319(4) Uani 1.000000 . . .
C00N C 0.78989(11) 0.8838(2) 0.61383(8) 0.0309(4) Uani 1.000000 . . .
C00O C 0.56580(12) -0.1114(2) 0.56511(8) 0.0337(5) Uani 1.000000 . . .
C00P C 0.61089(11) 0.2615(2) 0.68068(7) 0.0293(4) Uani 1.000000 . . .
C00Q C 0.53775(11) 0.2712(2) 0.65932(8) 0.0297(4) Uani 1.000000 . . .
H00Q H 0.52716(11) 0.3378(2) 0.63182(8) 0.0357(5) Uiso 1.000000 R . .
C00R C 0.75539(11) 0.7595(3) 0.54413(7) 0.0322(5) Uani 1.000000 . . .
C00S C 0.78163(11) 0.8956(3) 0.52712(8) 0.0345(5) Uani 1.000000 . . .
H00S H 0.78329(11) 0.9283(3) 0.49195(8) 0.0414(6) Uiso 1.000000 R . .
C00T C 1.00984(12) 1.0399(2) 0.71918(8) 0.0314(4) Uani 1.000000 . . .
C00U C 0.65775(11) 0.2942(2) 0.56755(8) 0.0328(4) Uani 1.000000 . . .
C00V C 0.48031(12) 0.1819(2) 0.67882(8) 0.0320(4) Uani 1.000000 . . .
H00V H 0.42986(12) 0.1845(2) 0.66445(8) 0.0384(5) Uiso 1.000000 R . .
C00W C 0.66550(11) 0.5911(3) 0.43002(8) 0.0344(5) Uani 1.000000 . . .
H00W H 0.62127(11) 0.5563(3) 0.44780(8) 0.0413(6) Uiso 1.000000 R . .
C00X C 0.72939(11) 0.6396(3) 0.45860(8) 0.0353(5) Uani 1.000000 . . .
C00Y C 0.80479(11) 0.9745(2) 0.57057(8) 0.0338(5) Uani 1.000000 . . .
C00Z C 0.66645(12) 0.5937(3) 0.37604(8) 0.0358(5) Uani 1.000000 . . .
H00Z H 0.62289(12) 0.5593(3) 0.35722(8) 0.0430(6) Uiso 1.000000 R . .
C010 C 0.51386(12) -0.3174(3) 0.52021(9) 0.0378(5) Uani 1.000000 . . .
H010 H 0.50067(12) -0.3626(3) 0.48805(9) 0.0453(6) Uiso 1.000000 R . .
C011 C 0.62773(12) 0.1716(2) 0.72244(8) 0.0345(5) Uani 1.000000 . . .
H011 H 0.67792(12) 0.1707(2) 0.73726(8) 0.0414(5) Uiso 1.000000 R . .
C012 C 0.72900(10) 0.6376(3) 0.51636(7) 0.0331(5) Uani 1.000000 . . .
C013 C 0.54622(12) -0.1803(2) 0.51838(8) 0.0356(5) Uani 1.000000 . . .
H013 H 0.55506(12) -0.1336(2) 0.48586(8) 0.0427(6) Uiso 1.000000 R . .
C20 C 0.62775(12) 0.1501(3) 0.56704(8) 0.0352(5) Uani 1.000000 . . .
C015 C 0.60019(12) 0.0298(2) 0.56577(8) 0.0362(5) Uani 1.000000 . . .
C016 C 0.87350(12) 1.0515(3) 0.72338(8) 0.0347(5) Uani 1.000000 . . .
H016 H 0.82747(12) 1.0870(3) 0.73871(8) 0.0417(6) Uiso 1.000000 R . .
C017 C 0.67723(11) 0.3792(2) 0.52467(8) 0.0337(5) Uani 1.000000 . . .
H017 H 0.67321(11) 0.3509(2) 0.48909(8) 0.0404(5) Uiso 1.000000 R . .
C018 C 0.94391(13) 1.0938(3) 0.74250(8) 0.0370(5) Uani 1.000000 . . .
H018 H 0.94736(13) 1.1589(3) 0.77125(8) 0.0444(6) Uiso 1.000000 R . .
C019 C 0.57037(13) 0.0826(2) 0.74247(8) 0.0346(5) Uani 1.000000 . . .
H019 H 0.58047(13) 0.0192(2) 0.77099(8) 0.0416(5) Uiso 1.000000 R . .
C21 C 0.83844(12) 1.1160(3) 0.57292(8) 0.0376(5) Uani 1.000000 . . .
C01B C 0.93625(13) 0.9008(2) 0.65924(9) 0.0372(5) Uani 1.000000 . . .
H01B H 0.93275(13) 0.8330(2) 0.63129(9) 0.0447(6) Uiso 1.000000 R . .
C01C C 0.91290(13) 1.3661(2) 0.57535(8) 0.0357(5) Uani 1.000000 . . .
C01D C 1.00688(12) 0.9442(2) 0.67782(8) 0.0371(5) Uani 1.000000 . . .
H01D H 1.05288(12) 0.9088(2) 0.66240(8) 0.0445(6) Uiso 1.000000 R . .
C01E C 0.87056(13) 1.2315(3) 0.57423(8) 0.0368(5) Uani 1.000000 . . .
C01F C 0.90274(13) 1.4711(3) 0.53683(9) 0.0397(5) Uani 1.000000 . . .
H01F H 0.86768(13) 1.4557(3) 0.50884(9) 0.0476(6) Uiso 1.000000 R . .
C01G C 0.72997(13) 0.6457(3) 0.34871(8) 0.0380(5) Uani 1.000000 . . .
C01H C 0.79361(13) 0.6903(3) 0.37719(8) 0.0417(5) Uani 1.000000 . . .
H01H H 0.83815(13) 0.7232(3) 0.35928(8) 0.0501(6) Uiso 1.000000 R . .
C01I C 0.79367(12) 0.6879(3) 0.43111(8) 0.0411(5) Uani 1.000000 . . .
H01I H 0.83803(12) 0.7195(3) 0.44969(8) 0.0493(6) Uiso 1.000000 R . .
C01J C 0.55062(15) -0.1855(2) 0.61109(9) 0.0424(5) Uani 1.000000 . . .
H01J H 0.56237(15) -0.1426(2) 0.64391(9) 0.0509(6) Uiso 1.000000 R . .
C01K C 0.94493(14) 1.5983(3) 0.54029(9) 0.0439(6) Uani 1.000000 . . .
H01K H 0.93679(14) 1.6702(3) 0.51415(9) 0.0527(7) Uiso 1.000000 R . .
C01L C 0.96666(16) 1.3941(3) 0.61441(9) 0.0463(6) Uani 1.000000 . . .
H01L H 0.97577(16) 1.3246(3) 0.64124(9) 0.0556(7) Uiso 1.000000 R . .
C01M C 0.72945(15) 0.6499(3) 0.28977(8) 0.0478(6) Uani 1.000000 . . .
H01a H 0.7324(11) 0.5503(3) 0.27609(8) 0.0717(9) Uiso 1.000000 GR . .
H01c H 0.6818(5) 0.6961(19) 0.27752(8) 0.0717(9) Uiso 1.000000 GR . .
H01e H 0.7738(6) 0.7061(18) 0.27744(8) 0.0717(9) Uiso 1.000000 GR . .
C01N C 0.51813(16) -0.3228(3) 0.60841(10) 0.0473(6) Uani 1.000000 . . .
H01N H 0.50818(16) -0.3721(3) 0.64029(10) 0.0568(7) Uiso 1.000000 R . .
C01O C 1.00665(18) 1.5242(3) 0.61371(10) 0.0517(6) Uani 1.000000 . . .
H01O H 1.04367(18) 1.5412(3) 0.64039(10) 0.0620(8) Uiso 1.000000 R . .
B01P B 0.73739(13) 0.6277(3) 0.63532(8) 0.0301(5) Uani 1.000000 . . .
C22 C 0.7298(7) 0.1467(19) 0.3669(6) 0.063(3) Uani 0.65(3) D . 1
H22a H 0.7474(7) 0.0631(19) 0.3456(6) 0.076(4) Uiso 0.65(3) R . 1
H22b H 0.7029(7) 0.2155(19) 0.3432(6) 0.076(4) Uiso 0.65(3) R . 1
Cl1 Cl 1.03195(12) 0.9839(2) 0.53086(8) 0.0512(5) Uani 0.500000 . . -1
Cl Cl 0.6717(6) 0.1121(18) 0.4082(4) 0.093(3) Uani 0.35(3) D U 2
Cl2 Cl 0.8083(5) 0.2613(17) 0.3850(7) 0.106(3) Uani 0.35(3) D U 2
C22A C 0.7301(12) 0.171(3) 0.3578(11) 0.052(4) Uani 0.35(3) D U 2
H22c H 0.7479(12) 0.087(3) 0.3370(11) 0.062(5) Uiso 0.35(3) R . 2
H22d H 0.7011(12) 0.238(3) 0.3346(11) 0.062(5) Uiso 0.35(3) R . 2
C3 C 0.9929(5) 1.0587(9) 0.4746(4) 0.0439(18) Uani 0.500000 . . -1
H3a H 1.0351(5) 1.0955(9) 0.4523(4) 0.053(2) Uiso 0.500000 R . -1
H3b H 0.9600(5) 1.1426(9) 0.4842(4) 0.053(2) Uiso 0.500000 R . -1

loop_
_atom_site_aniso_label
_atom_site_aniso_U_11
_atom_site_aniso_U_22
_atom_site_aniso_U_33
_atom_site_aniso_U_12
_atom_site_aniso_U_13
_atom_site_aniso_U_23
Cl01 0.0632(17) 0.0752(18) 0.0482(10) 0.0058(10) 0.0075(9) 0.0096(10)
Cl02 0.0398(13) 0.133(4) 0.072(2) 0.0096(12) -0.0102(7) -0.0431(15)
F004 0.0374(6) 0.0442(7) 0.0258(5) -0.0090(5) 0.0097(5) -0.0004(5)
F005 0.0336(6) 0.0467(7) 0.0334(6) -0.0076(5) -0.0099(5) 0.0013(5)
Cl00 0.0472(6) 0.0459(6) 0.0525(7) -0.0136(5) 0.0095(5) 0.0037(6)
O007 0.0302(7) 0.0466(9) 0.0267(7) -0.0108(6) 0.0046(6) -0.0022(6)
O008 0.0325(7) 0.0434(8) 0.0284(7) -0.0113(6) -0.0025(6) 0.0027(6)
O009 0.0322(8) 0.0703(11) 0.0416(9) -0.0038(8) -0.0007(7) 0.0161(8)
O00A 0.0494(9) 0.0620(11) 0.0343(8) -0.0064(8) -0.0128(7) 0.0042(8)
O10 0.0751(12) 0.0459(9) 0.0343(8) -0.0200(9) -0.0025(8) 0.0106(7)
N00C 0.0239(7) 0.0428(10) 0.0234(8) -0.0074(7) 0.0005(6) -0.0003(7)
N00D 0.0249(8) 0.0453(10) 0.0214(7) -0.0065(7) 0.0023(6) -0.0003(7)
N3 0.0360(9) 0.0487(11) 0.0293(9) -0.0018(8) -0.0055(7) 0.0131(8)
N2 0.0511(12) 0.0438(11) 0.0311(9) -0.0151(9) 0.0021(8) 0.0025(8)
O00G 0.0462(10) 0.0814(14) 0.0604(11) -0.0238(10) -0.0033(9) 0.0192(10)
N00H 0.0406(10) 0.0386(10) 0.0462(11) 0.0018(8) -0.0002(8) -0.0123(9)
N1 0.0733(15) 0.0311(10) 0.0398(11) 0.0032(10) 0.0131(10) 0.0007(8)
C00J 0.0246(9) 0.0415(12) 0.0255(9) -0.0031(8) -0.0003(7) -0.0004(8)
C00K 0.0290(9) 0.0303(10) 0.0273(9) -0.0034(8) 0.0028(7) 0.0037(8)
C00L 0.0404(11) 0.0296(10) 0.0272(9) -0.0063(9) 0.0021(8) -0.0026(8)
C00M 0.0220(9) 0.0500(13) 0.0236(9) -0.0025(9) 0.0002(7) -0.0020(9)
C00N 0.0252(9) 0.0407(11) 0.0269(9) -0.0050(8) 0.0042(7) 0.0007(8)
C00O 0.0289(10) 0.0324(11) 0.0397(11) 0.0069(8) -0.0068(8) -0.0114(9)
C00P 0.0315(9) 0.0306(10) 0.0259(9) -0.0055(8) -0.0004(7) -0.0028(8)
C00Q 0.0321(10) 0.0267(10) 0.0304(10) 0.0006(8) -0.0001(8) 0.0026(8)
C00R 0.0221(9) 0.0528(13) 0.0218(9) -0.0024(9) 0.0012(7) 0.0028(9)
C00S 0.0244(9) 0.0517(13) 0.0274(10) 0.0033(9) 0.0032(8) 0.0084(9)
C00T 0.0302(10) 0.0365(11) 0.0273(9) -0.0029(8) -0.0015(8) 0.0081(8)
C00U 0.0243(9) 0.0396(12) 0.0345(10) 0.0014(8) -0.0005(8) -0.0070(9)
C00V 0.0311(10) 0.0327(10) 0.0320(10) -0.0014(8) -0.0010(8) 0.0005(8)
C00W 0.0264(9) 0.0499(13) 0.0269(10) 0.0015(9) 0.0015(8) -0.0019(9)
C00X 0.0258(9) 0.0566(14) 0.0234(9) -0.0003(9) 0.0013(7) 0.0009(9)
C00Y 0.0272(9) 0.0415(12) 0.0328(10) 0.0016(9) 0.0068(8) 0.0054(9)
C00Z 0.0308(10) 0.0502(13) 0.0265(10) 0.0036(9) -0.0024(8) -0.0044(9)
C010 0.0288(10) 0.0441(12) 0.0403(12) 0.0015(9) -0.0036(8) -0.0179(10)
C011 0.0349(10) 0.0391(11) 0.0294(10) -0.0024(9) -0.0059(8) -0.0009(9)
C012 0.0186(8) 0.0554(13) 0.0253(9) -0.0007(9) 0.0005(7) 0.0007(9)
C013 0.0313(10) 0.0404(12) 0.0352(11) 0.0047(9) -0.0033(8) -0.0102(9)
C20 0.0284(10) 0.0431(13) 0.0341(11) 0.0037(9) -0.0034(8) -0.0090(9)
C015 0.0331(10) 0.0388(12) 0.0366(11) 0.0055(9) -0.0051(9) -0.0099(9)
C016 0.0332(10) 0.0473(12) 0.0237(9) 0.0041(9) 0.0039(8) -0.0035(9)
C017 0.0241(9) 0.0485(12) 0.0284(10) 0.0000(9) 0.0006(8) -0.0083(9)
C018 0.0407(11) 0.0462(12) 0.0241(9) 0.0038(10) -0.0024(8) -0.0048(9)
C019 0.0434(11) 0.0341(11) 0.0264(9) -0.0021(9) -0.0027(8) 0.0029(8)
C21 0.0330(10) 0.0445(13) 0.0352(11) 0.0050(10) 0.0093(9) 0.0078(9)
C01B 0.0375(11) 0.0355(11) 0.0387(11) 0.0004(9) 0.0051(9) -0.0073(9)
C01C 0.0419(12) 0.0300(11) 0.0352(11) 0.0091(9) 0.0128(9) 0.0042(9)
C01D 0.0320(10) 0.0413(12) 0.0378(11) 0.0043(9) 0.0063(9) -0.0012(9)
C01E 0.0376(11) 0.0398(12) 0.0330(11) 0.0092(10) 0.0094(9) 0.0059(9)
C01F 0.0377(11) 0.0418(12) 0.0396(12) 0.0110(10) 0.0090(9) 0.0104(10)
C01G 0.0368(11) 0.0535(14) 0.0236(9) 0.0033(10) 0.0019(8) -0.0035(9)
C01H 0.0307(10) 0.0665(15) 0.0281(10) 0.0004(11) 0.0051(8) 0.0023(10)
C01I 0.0255(10) 0.0731(16) 0.0248(10) 0.0002(10) -0.0009(8) 0.0015(10)
C01J 0.0560(14) 0.0352(12) 0.0361(11) 0.0076(10) -0.0129(10) -0.0110(10)
C01K 0.0508(13) 0.0372(12) 0.0440(13) 0.0130(11) 0.0139(11) 0.0130(10)
C01L 0.0710(17) 0.0348(12) 0.0332(11) 0.0026(12) 0.0019(11) 0.0065(9)
C01M 0.0476(13) 0.0716(17) 0.0243(10) -0.0062(12) 0.0024(9) -0.0047(11)
C01N 0.0642(16) 0.0371(12) 0.0407(12) 0.0024(12) -0.0017(11) -0.0079(10)
C01O 0.0804(19) 0.0399(13) 0.0348(12) -0.0046(13) -0.0011(12) 0.0010(10)
B01P 0.0265(10) 0.0414(13) 0.0225(10) -0.0066(9) 0.0001(8) 0.0005(9)
C22 0.061(4) 0.088(7) 0.041(5) -0.005(4) -0.007(3) -0.000(4)
Cl1 0.0484(10) 0.0616(14) 0.0438(8) -0.0052(8) 0.0115(8) 0.0035(9)
Cl 0.134(6) 0.079(4) 0.067(3) -0.007(3) 0.040(3) -0.009(3)
Cl2 0.082(4) 0.082(4) 0.152(8) 0.016(2) -0.023(3) -0.039(4)
C22A 0.043(5) 0.073(8) 0.039(7) 0.019(3) -0.002(3) 0.005(4)
C3 0.047(5) 0.033(4) 0.051(4) -0.001(3) 0.009(3) 0.005(3)

loop_
_atom_type_symbol
_atom_type_scat_dispersion_real
_atom_type_scat_dispersion_imag
_atom_type_scat_Cromer_Mann_a1
_atom_type_scat_Cromer_Mann_a2
_atom_type_scat_Cromer_Mann_a3
_atom_type_scat_Cromer_Mann_a4
_atom_type_scat_Cromer_Mann_b1
_atom_type_scat_Cromer_Mann_b2
_atom_type_scat_Cromer_Mann_b3
_atom_type_scat_Cromer_Mann_b4
_atom_type_scat_Cromer_Mann_c
_atom_type_scat_source
_atom_type_scat_dispersion_source
B 0.00963 0.00408 2.05450 1.33260 1.09790 0.70680 23.21850 1.02100 60.34980 0.14030 -0.19320 'International Tables Volume C Table 6.1.1.4 (pp. 500-502)' 'Henke, Gullikson and Davis, At. Data and Nucl. Data Tables, 1993, 54, 2'
C 0.01920 0.00962 2.31000 1.02000 1.58860 0.86500 20.84390 10.20750 0.56870 51.65120 0.21560 'International Tables Volume C Table 6.1.1.4 (pp. 500-502)' 'Henke, Gullikson and Davis, At. Data and Nucl. Data Tables, 1993, 54, 2'
Cl 0.36843 0.69943 11.46040 7.19640 6.25560 1.64550 0.01040 1.16620 18.51940 47.77840 -9.55740 'International Tables Volume C Table 6.1.1.4 (pp. 500-502)' 'Henke, Gullikson and Davis, At. Data and Nucl. Data Tables, 1993, 54, 2'
F 0.07537 0.05506 3.53920 2.64120 1.51700 1.02430 10.28250 4.29440 0.26150 26.14760 0.27760 'International Tables Volume C Table 6.1.1.4 (pp. 500-502)' 'Henke, Gullikson and Davis, At. Data and Nucl. Data Tables, 1993, 54, 2'
H 0.00000 0.00000 0.49300 0.32291 0.14019 0.04081 10.51090 26.12570 3.14236 57.79970 0.00304 'International Tables Volume C Table 6.1.1.4 (pp. 500-502)' 'Henke, Gullikson and Davis, At. Data and Nucl. Data Tables, 1993, 54, 2'
N 0.03256 0.01839 12.21260 3.13220 2.01250 1.16630 0.00570 9.89330 28.99750 0.58260 -11.52900 'International Tables Volume C Table 6.1.1.4 (pp. 500-502)' 'Henke, Gullikson and Davis, At. Data and Nucl. Data Tables, 1993, 54, 2'
O 0.05239 0.03377 3.04850 2.28680 1.54630 0.86700 13.27710 5.70110 0.32390 32.90890 0.25080 'International Tables Volume C Table 6.1.1.4 (pp. 500-502)' 'Henke, Gullikson and Davis, At. Data and Nucl. Data Tables, 1993, 54, 2'

loop_
_geom_angle_atom_site_label_1
_geom_angle_atom_site_label_2
_geom_angle_atom_site_label_3
_geom_angle
_geom_angle_site_symmetry_1
_geom_angle_site_symmetry_3
_geom_angle_publ_flag
C00N O007 C00K 116.30(14) . . ?
C00P O008 C00J 118.56(15) . . ?
C00M N00C C00J 106.65(17) . . ?
B01P N00C C00J 126.82(16) . . ?
B01P N00C C00M 126.07(17) . . ?
C00R N00D C00N 107.01(17) . . ?
B01P N00D C00N 126.15(16) . . ?
B01P N00D C00R 126.83(17) . . ?
O00A N3 O009 123.58(19) . . ?
C00T N3 O009 118.00(18) . . ?
C00T N3 O00A 118.42(18) . . ?
O00G N2 O10 123.62(19) . . ?
C00L N2 O10 118.3(2) . . ?
C00L N2 O00G 118.09(19) . . ?
C01N N00H C010 116.1(2) . . ?
C01O N1 C01K 116.2(2) . . ?
N00C C00J O008 117.96(17) . . ?
C00U C00J O008 130.03(19) . . ?
C00U C00J N00C 111.83(17) . . ?
C016 C00K O007 116.69(17) . . ?
C01B C00K O007 121.45(18) . . ?
C01B C00K C016 121.76(19) . . ?
C00V C00L N2 118.13(19) . . ?
C019 C00L N2 119.06(19) . . ?
C019 C00L C00V 122.81(19) . . ?
C012 C00M N00C 121.18(19) . . ?
C017 C00M N00C 108.14(18) . . ?
C017 C00M C012 130.68(18) . . ?
N00D C00N O007 119.79(17) . . ?
C00Y C00N O007 128.84(19) . . ?
C00Y C00N N00D 111.24(18) . . ?
C015 C00O C013 121.5(2) . . ?
C01J C00O C013 117.4(2) . . ?
C01J C00O C015 121.07(19) . . ?
C00Q C00P O008 121.84(17) . . ?
C011 C00P O008 115.66(18) . . ?
C011 C00P C00Q 122.42(18) . . ?
H00Q C00Q C00P 120.63(11) . . ?
C00V C00Q C00P 118.74(18) . . ?
C00V C00Q H00Q 120.63(12) . . ?
C00S C00R N00D 108.05(18) . . ?
C012 C00R N00D 120.63(19) . . ?
C012 C00R C00S 131.31(18) . . ?
H00S C00S C00R 125.98(12) . . ?
C00Y C00S C00R 108.03(17) . . ?
C00Y C00S H00S 125.98(12) . . ?
C018 C00T N3 119.58(19) . . ?
C01D C00T N3 118.37(18) . . ?
C01D C00T C018 122.0(2) . . ?
C20 C00U C00J 127.4(2) . . ?
C017 C00U C00J 105.43(18) . . ?
C017 C00U C20 127.21(19) . . ?
C00Q C00V C00L 118.60(19) . . ?
H00V C00V C00L 120.70(12) . . ?
H00V C00V C00Q 120.70(12) . . ?
C00X C00W H00W 119.82(11) . . ?
C00Z C00W H00W 119.82(13) . . ?
C00Z C00W C00X 120.35(19) . . ?
C012 C00X C00W 120.84(18) . . ?
C01I C00X C00W 118.15(18) . . ?
C01I C00X C012 121.01(18) . . ?
C00S C00Y C00N 105.64(19) . . ?
C21 C00Y C00N 125.5(2) . . ?
C21 C00Y C00S 128.84(19) . . ?
H00Z C00Z C00W 119.33(13) . . ?
C01G C00Z C00W 121.3(2) . . ?
C01G C00Z H00Z 119.33(12) . . ?
H010 C010 N00H 117.83(12) . . ?
C013 C010 N00H 124.3(2) . . ?
C013 C010 H010 117.83(13) . . ?
H011 C011 C00P 120.43(12) . . ?
C019 C011 C00P 119.13(19) . . ?
C019 C011 H011 120.43(12) . . ?
C00R C012 C00M 119.94(18) . . ?
C00X C012 C00M 120.4(2) . . ?
C00X C012 C00R 119.67(19) . . ?
C010 C013 C00O 118.9(2) . . ?
H013 C013 C00O 120.56(14) . . ?
H013 C013 C010 120.56(13) . . ?
C015 C20 C00U 177.8(2) . . ?
C20 C015 C00O 178.4(2) . . ?
H016 C016 C00K 120.40(12) . . ?
C018 C016 C00K 119.20(19) . . ?
C018 C016 H016 120.40(12) . . ?
C00U C017 C00M 107.93(18) . . ?
H017 C017 C00M 126.03(11) . . ?
H017 C017 C00U 126.03(12) . . ?
C016 C018 C00T 118.87(19) . . ?
H018 C018 C00T 120.57(13) . . ?
H018 C018 C016 120.57(12) . . ?
C011 C019 C00L 118.21(19) . . ?
H019 C019 C00L 120.90(12) . . ?
H019 C019 C011 120.90(12) . . ?
C01E C21 C00Y 176.4(2) . . ?
H01B C01B C00K 120.37(13) . . ?
C01D C01B C00K 119.3(2) . . ?
C01D C01B H01B 120.37(13) . . ?
C01F C01C C01E 121.1(2) . . ?
C01L C01C C01E 121.1(2) . . ?
C01L C01C C01F 117.8(2) . . ?
C01B C01D C00T 118.84(19) . . ?
H01D C01D C00T 120.58(12) . . ?
H01D C01D C01B 120.58(13) . . ?
C01C C01E C21 176.9(2) . . ?
H01F C01F C01C 120.86(15) . . ?
C01K C01F C01C 118.3(2) . . ?
C01K C01F H01F 120.86(14) . . ?
C01H C01G C00Z 117.97(18) . . ?
C01M C01G C00Z 120.6(2) . . ?
C01M C01G C01H 121.4(2) . . ?
H01H C01H C01G 119.33(12) . . ?
C01I C01H C01G 121.3(2) . . ?
C01I C01H H01H 119.33(13) . . ?
C01H C01I C00X 120.8(2) . . ?
H01I C01I C00X 119.60(12) . . ?
H01I C01I C01H 119.60(13) . . ?
H01J C01J C00O 120.53(13) . . ?
C01N C01J C00O 118.9(2) . . ?
C01N C01J H01J 120.53(14) . . ?
C01F C01K N1 124.8(2) . . ?
H01K C01K N1 117.61(13) . . ?
H01K C01K C01F 117.61(14) . . ?
H01L C01L C01C 120.43(13) . . ?
C01O C01L C01C 119.1(2) . . ?
C01O C01L H01L 120.43(15) . . ?
H01a C01M C01G 109.5 . . ?
H01c C01M C01G 109.5 . . ?
H01c C01M H01a 109.5 . . ?
H01e C01M C01G 109.5 . . ?
H01e C01M H01a 109.5 . . ?
H01e C01M H01c 109.5 . . ?
C01J C01N N00H 124.3(2) . . ?
H01N C01N N00H 117.84(14) . . ?
H01N C01N C01J 117.84(14) . . ?
C01L C01O N1 123.7(3) . . ?
H01O C01O N1 118.13(16) . . ?
H01O C01O C01L 118.13(15) . . ?
F005 B01P F004 110.51(16) . . ?
N00C B01P F004 110.78(16) . . ?
N00C B01P F005 110.39(18) . . ?
N00D B01P F004 110.16(18) . . ?
N00D B01P F005 110.16(16) . . ?
N00D B01P N00C 104.71(15) . . ?
Cl02 C22 Cl01 113.9(8) . . ?
H22a C22 Cl01 108.8(6) . . ?
H22a C22 Cl02 108.8(6) . . ?
H22b C22 Cl01 108.8(5) . . ?
H22b C22 Cl02 108.8(5) . . ?
H22b C22 H22a 107.7 . . ?
Cl2 C22A Cl 108.1(15) . . ?
H22c C22A Cl 110.1(10) . . ?
H22c C22A Cl2 110.1(9) . . ?
H22d C22A Cl 110.1(8) . . ?
H22d C22A Cl2 110.1(9) . . ?
H22d C22A H22c 108.41653619(4) . . ?
Cl1 C3 Cl00 112.5(4) . . ?
H3a C3 Cl00 109.1(3) . . ?
H3a C3 Cl1 109.1(3) . . ?
H3b C3 Cl00 109.1(3) . . ?
H3b C3 Cl1 109.1(2) . . ?
H3b C3 H3a 107.8 . . ?

loop_
_geom_bond_atom_site_label_1
_geom_bond_atom_site_label_2
_geom_bond_distance
_geom_bond_site_symmetry_2
_geom_bond_publ_flag
Cl01 C22 1.751(10) . ?
Cl02 C22 1.756(12) . ?
F004 B01P 1.382(2) . ?
F005 B01P 1.381(3) . ?
Cl00 C3 1.779(8) . ?
O007 C00K 1.390(2) . ?
O007 C00N 1.348(2) . ?
O008 C00J 1.354(2) . ?
O008 C00P 1.391(2) . ?
O009 N3 1.228(2) . ?
O00A N3 1.231(2) . ?
O10 N2 1.226(3) . ?
N00C C00J 1.332(3) . ?
N00C C00M 1.406(2) . ?
N00C B01P 1.558(3) . ?
N00D C00N 1.333(3) . ?
N00D C00R 1.404(2) . ?
N00D B01P 1.558(3) . ?
N3 C00T 1.458(3) . ?
N2 O00G 1.226(3) . ?
N2 C00L 1.464(3) . ?
N00H C010 1.333(3) . ?
N00H C01N 1.332(3) . ?
N1 C01K 1.333(4) . ?
N1 C01O 1.336(3) . ?
C00J C00U 1.408(3) . ?
C00K C016 1.378(3) . ?
C00K C01B 1.381(3) . ?
C00L C00V 1.386(3) . ?
C00L C019 1.385(3) . ?
C00M C012 1.395(3) . ?
C00M C017 1.404(3) . ?
C00N C00Y 1.410(3) . ?
C00O C013 1.395(3) . ?
C00O C015 1.426(3) . ?
C00O C01J 1.386(3) . ?
C00P C00Q 1.385(3) . ?
C00P C011 1.381(3) . ?
C00Q H00Q 0.9500 . ?
C00Q C00V 1.385(3) . ?
C00R C00S 1.400(3) . ?
C00R C012 1.401(3) . ?
C00S H00S 0.9500 . ?
C00S C00Y 1.386(3) . ?
C00T C018 1.385(3) . ?
C00T C01D 1.377(3) . ?
C00U C20 1.421(3) . ?
C00U C017 1.389(3) . ?
C00V H00V 0.9500 . ?
C00W H00W 0.9500 . ?
C00W C00X 1.400(3) . ?
C00W C00Z 1.383(3) . ?
C00X C012 1.480(3) . ?
C00X C01I 1.395(3) . ?
C00Y C21 1.425(3) . ?
C00Z H00Z 0.9500 . ?
C00Z C01G 1.393(3) . ?
C010 H010 0.9500 . ?
C010 C013 1.378(3) . ?
C011 H011 0.9500 . ?
C011 C019 1.388(3) . ?
C013 H013 0.9500 . ?
C20 C015 1.203(3) . ?
C016 H016 0.9500 . ?
C016 C018 1.372(3) . ?
C017 H017 0.9500 . ?
C018 H018 0.9500 . ?
C019 H019 0.9500 . ?
C21 C01E 1.198(3) . ?
C01B H01B 0.9500 . ?
C01B C01D 1.374(3) . ?
C01C C01E 1.437(3) . ?
C01C C01F 1.390(3) . ?
C01C C01L 1.391(4) . ?
C01D H01D 0.9500 . ?
C01F H01F 0.9500 . ?
C01F C01K 1.381(4) . ?
C01G C01H 1.384(3) . ?
C01G C01M 1.511(3) . ?
C01H H01H 0.9500 . ?
C01H C01I 1.382(3) . ?
C01I H01I 0.9500 . ?
C01J H01J 0.9500 . ?
C01J C01N 1.382(4) . ?
C01K H01K 0.9500 . ?
C01L H01L 0.9500 . ?
C01L C01O 1.381(4) . ?
C01M H01a 0.9800 . ?
C01M H01c 0.9800 . ?
C01M H01e 0.9800 . ?
C01N H01N 0.9500 . ?
C01O H01O 0.9500 . ?
C22 H22a 0.9900 . ?
C22 H22b 0.9900 . ?
Cl1 C3 1.732(7) . ?
Cl C22A 1.73(2) . ?
Cl2 C22A 1.73(2) . ?
C22A H22c 0.9900 . ?
C22A H22d 0.9900 . ?
C3 H3a 0.9900 . ?
C3 H3b 0.9900 . ?

loop_
_geom_torsion_atom_site_label_1
_geom_torsion_atom_site_label_2
_geom_torsion_atom_site_label_3
_geom_torsion_atom_site_label_4
_geom_torsion
_geom_torsion_site_symmetry_1
_geom_torsion_site_symmetry_2
_geom_torsion_site_symmetry_3
_geom_torsion_site_symmetry_4
_geom_torsion_publ_flag
F004 B01P N00C C00J -61.0(2) . . . . ?
F004 B01P N00C C00M 127.92(17) . . . . ?
F004 B01P N00D C00N 58.2(2) . . . . ?
F004 B01P N00D C00R -123.47(16) . . . . ?
F005 B01P N00C C00J 61.7(2) . . . . ?
F005 B01P N00C C00M -109.34(17) . . . . ?
F005 B01P N00D C00N -64.0(2) . . . . ?
F005 B01P N00D C00R 114.36(17) . . . . ?
O007 C00K C016 C018 177.87(18) . . . . ?
O007 C00K C01B C01D -178.5(2) . . . . ?
O007 C00N N00D C00R 176.80(19) . . . . ?
O007 C00N N00D B01P -4.6(2) . . . . ?
O007 C00N C00Y C00S -175.2(2) . . . . ?
O007 C00N C00Y C21 6.1(3) . . . . ?
O008 C00J N00C C00M 176.51(18) . . . . ?
O008 C00J N00C B01P 4.0(2) . . . . ?
O008 C00J C00U C20 4.7(3) . . . . ?
O008 C00J C00U C017 -175.0(2) . . . . ?
O008 C00P C00Q C00V 179.92(18) . . . . ?
O008 C00P C011 C019 179.81(17) . . . . ?
O009 N3 C00T C018 -160.9(2) . . . . ?
O009 N3 C00T C01D 19.3(2) . . . . ?
O00A N3 C00T C018 19.7(2) . . . . ?
O00A N3 C00T C01D -160.1(2) . . . . ?
O10 N2 C00L C00V 176.01(19) . . . . ?
O10 N2 C00L C019 -3.8(2) . . . . ?
N00C C00J C00U C20 179.55(16) . . . . ?
N00C C00J C00U C017 -0.07(19) . . . . ?
N00C C00M C012 C00R 1.8(2) . . . . ?
N00C C00M C012 C00X -179.46(18) . . . . ?
N00C C00M C017 C00U 1.42(18) . . . . ?
N00C B01P N00D C00N 177.35(14) . . . . ?
N00C B01P N00D C00R -4.3(2) . . . . ?
N00D C00N C00Y C00S 0.57(18) . . . . ?
N00D C00N C00Y C21 -178.14(16) . . . . ?
N00D C00R C00S C00Y 1.85(18) . . . . ?
N00D C00R C012 C00M 2.9(2) . . . . ?
N00D C00R C012 C00X -175.84(18) . . . . ?
N3 C00T C018 C016 179.47(19) . . . . ?
N3 C00T C01D C01B 179.74(19) . . . . ?
N2 C00L C00V C00Q -178.80(18) . . . . ?
N2 C00L C019 C011 178.33(19) . . . . ?
N00H C010 C013 C00O -0.3(3) . . . . ?
N00H C01N C01J C00O -0.1(3) . . . . ?
N1 C01K C01F C01C 1.2(3) . . . . ?
N1 C01O C01L C01C 0.8(3) . . . . ?
C00J C00U C017 C00M -0.83(18) . . . . ?
C00K C016 C018 C00T 0.1(2) . . . . ?
C00K C01B C01D C00T 1.5(3) . . . . ?
C00L C00V C00Q C00P 1.4(2) . . . . ?
C00L C019 C011 C00P -0.5(2) . . . . ?
C00M C012 C00R C00S -178.41(17) . . . . ?
C00M C012 C00X C00W 46.8(2) . . . . ?
C00M C012 C00X C01I -132.4(2) . . . . ?
C00M C017 C00U C20 179.54(16) . . . . ?
C00N C00Y C00S C00R -1.47(19) . . . . ?
C00R C00S C00Y C21 177.18(16) . . . . ?
C00R C012 C00X C00W -134.5(2) . . . . ?
C00R C012 C00X C01I 46.4(2) . . . . ?
C00W C00X C01I C01H 1.2(3) . . . . ?
C00W C00Z C01G C01H 2.2(3) . . . . ?
C00W C00Z C01G C01M -179.0(2) . . . . ?
C00X C01I C01H C01G 0.3(3) . . . . ?
C00Z C01G C01H C01I -2.0(3) . . . . ?

loop_
_restr_equal_distance_atom_site_label_1
_restr_equal_distance_atom_site_label_2
_restr_equal_distance_site_symmetry_2
_restr_equal_distance_class_id
Cl01 Cl02 1 3
Cl01 C22 1 1
Cl02 C22 1 2
Cl Cl2 1 3
Cl C22A 1 1
Cl2 C22A 1 2

loop_
_restr_equal_distance_class_class_id
_restr_equal_distance_class_target_weight_param
_restr_equal_distance_class_average
_restr_equal_distance_class_esd
_restr_equal_distance_class_diff_max
1 0.0200 1.7408 0.0097 0.0097
2 0.0200 1.7452 0.0111 0.0111
3 0.0400 2.8726 0.0674 0.0674

loop_
_restr_rigu_atom_site_label_1
_restr_rigu_atom_site_label_2
_restr_rigu_target_weight_param
_restr_rigu_u13_diff
_restr_rigu_u23_diff
_restr_rigu_u33_diff
Cl Cl2 0.004000 0.037967 -0.082842 -0.014970
Cl C22A 0.004000 0.010569 -0.005920 0.007458
Cl2 C22A 0.004000 -0.023862 -0.005639 0.011326
